data_4069861
loop_
_publ_author_name
'Benito-Garagorri, David'
'Bernskoetter, Wesley H.'
'Lobkovsky, Emil'
'Chirik, Paul J.'

_publ_section_title
;
 1,4-Addition of Alkyl Halides to a Side-on Bound Hafnocene Dinitrogen
 Complex
;
_journal_issue 16
_journal_name_full Organometallics
_journal_page_first 4807
_journal_paper_doi 10.1021/om9004548
_journal_volume 28
_journal_year 2009
_chemical_formula_moiety 'C37 H55 Hf2 I N2'
_chemical_formula_sum 'C37 H55 Hf2 I N2'
_chemical_formula_weight 1011.71
_chemical_name_systematic
; 
 ? 
;
_space_group_IT_number 2
_symmetry_cell_setting triclinic
_symmetry_space_group_name_Hall '-P 1'
_symmetry_space_group_name_H-M 'P -1'
_atom_sites_solution_hydrogens geom
_atom_sites_solution_primary direct
_atom_sites_solution_secondary difmap
_audit_creation_method SHELXL-97
_cell_angle_alpha 76.576(7)
_cell_angle_beta 67.489(7)
_cell_angle_gamma 76.621(7)
_cell_formula_units_Z 1
_cell_length_a 8.6689(13)
_cell_length_b 10.3474(14)
_cell_length_c 10.8645(16)
_cell_measurement_reflns_used 2457
_cell_measurement_temperature 173(2)
_cell_measurement_theta_max 0.00
_cell_measurement_theta_min 0.00
_cell_volume 864.6(2)
_computing_cell_refinement 'Bruker SAINT+'
_computing_data_collection 'Bruker APEX2'
_computing_data_reduction 'Bruker SAINT+'
_computing_molecular_graphics 'Bruker SHELXTL'
_computing_publication_material 'Bruker SHELXTL'
_computing_structure_refinement 'SHELXL-97 (Sheldrick, 1997)'
_computing_structure_solution 'SHELXS-97 (Sheldrick, 1990)'
_diffrn_ambient_temperature 173(2)
_diffrn_measured_fraction_theta_full 0.992
_diffrn_measured_fraction_theta_max 0.992
_diffrn_measurement_device_type 'Bruker X8 APEX II diffractometer'
_diffrn_measurement_method 'phi and omega scans'
_diffrn_radiation_monochromator graphite
_diffrn_radiation_source 'fine-focus sealed tube'
_diffrn_radiation_type MoK\a
_diffrn_radiation_wavelength 0.71073
_diffrn_reflns_av_R_equivalents 0.0636
_diffrn_reflns_av_sigmaI/netI 0.0753
_diffrn_reflns_limit_h_max 9
_diffrn_reflns_limit_h_min -10
_diffrn_reflns_limit_k_max 12
_diffrn_reflns_limit_k_min -12
_diffrn_reflns_limit_l_max 13
_diffrn_reflns_limit_l_min -13
_diffrn_reflns_number 14322
_diffrn_reflns_theta_full 26.37
_diffrn_reflns_theta_max 26.37
_diffrn_reflns_theta_min 2.05
_exptl_absorpt_coefficient_mu 6.920
_exptl_absorpt_correction_T_max 0.9033
_exptl_absorpt_correction_T_min 0.5445
_exptl_absorpt_correction_type multi-scan
_exptl_absorpt_process_details SADABS
_exptl_crystal_colour red
_exptl_crystal_density_diffrn 1.943
_exptl_crystal_density_method 'not measured'
_exptl_crystal_description parallelepiped
_exptl_crystal_F_000 488
_exptl_crystal_size_max 0.10
_exptl_crystal_size_mid 0.03
_exptl_crystal_size_min 0.02
_refine_diff_density_max 1.597
_refine_diff_density_min -1.732
_refine_diff_density_rms 0.238
_refine_ls_extinction_method none
_refine_ls_goodness_of_fit_ref 1.082
_refine_ls_hydrogen_treatment riding
_refine_ls_matrix_type full
_refine_ls_number_parameters 195
_refine_ls_number_reflns 3509
_refine_ls_number_restraints 263
_refine_ls_restrained_S_all 1.043
_refine_ls_R_factor_all 0.0603
_refine_ls_R_factor_gt 0.0452
_refine_ls_shift/su_max 0.598
_refine_ls_shift/su_mean 0.025
_refine_ls_structure_factor_coef Fsqd
_refine_ls_weighting_details 'calc w=1/[\s^2^(Fo^2^)+(0.0374P)^2^+9.7429P] where P=(Fo^2^+2Fc^2^)/3'
_refine_ls_weighting_scheme calc
_refine_ls_wR_factor_gt 0.1071
_refine_ls_wR_factor_ref 0.1110
_reflns_number_gt 2861
_reflns_number_total 3509
_reflns_threshold_expression >2sigma(I)
_cod_data_source_file om9004548_si_002.cif
_cod_data_source_block wb46
_cod_depositor_comments
;
The following automatic conversions were performed:

'_symmetry_cell_setting' value 'Triclinic' changed to 'triclinic'
according to /home/saulius/struct/CIF-dictionaries/cif_core.dic
dictionary named 'cif_core.dic' version 2.4.2 from 2011-04-26.

Automatic conversion script
Id: cif_fix_values 1715 2011-07-08 13:25:40Z adriana 
;
_cod_original_sg_symbol_H-M P-1
_cod_database_code 4069861

loop_
_symmetry_equiv_pos_as_xyz
'x, y, z'
'-x, -y, -z'

loop_
_atom_site_label
_atom_site_type_symbol
_atom_site_fract_x
_atom_site_fract_y
_atom_site_fract_z
_atom_site_U_iso_or_equiv
_atom_site_adp_type
_atom_site_occupancy
_atom_site_symmetry_multiplicity
_atom_site_calc_flag
_atom_site_refinement_flags
_atom_site_disorder_assembly
_atom_site_disorder_group
Hf1 Hf 0.59649(3) 0.68990(2) 0.79076(3) 0.01628(6) Uani 1 1 d U . .
I1 I 0.32252(11) 0.70273(9) 0.70317(9) 0.0280(3) Uani 0.4991(14) 1 d PU A 1
C19 C 0.375(2) 0.7097(17) 0.7130(17) 0.033(4) Uiso 0.5009(14) 1 d PU A 2
H1XA H 0.3469 0.8037 0.6745 0.050 Uiso 0.5009(14) 1 calc PR A 2
H1XB H 0.2764 0.6811 0.7882 0.050 Uiso 0.5009(14) 1 calc PR A 2
H1XC H 0.4098 0.6527 0.6434 0.050 Uiso 0.5009(14) 1 calc PR A 2
N1 N 0.5165(6) 0.5415(5) 0.9515(5) 0.0211(12) Uani 1 1 d U . .
C1 C 0.9042(8) 0.6396(7) 0.6846(6) 0.0233(13) Uani 1 1 d U A .
H1A H 0.9886 0.6725 0.7070 0.028 Uiso 1 1 calc R . .
C2 C 0.8453(8) 0.6997(6) 0.5733(6) 0.0221(13) Uani 1 1 d U A .
C3 C 0.7565(8) 0.6096(6) 0.5614(6) 0.0220(12) Uani 1 1 d U A .
C4 C 0.7548(8) 0.4959(6) 0.6621(6) 0.0205(12) Uani 1 1 d U A .
C5 C 0.8501(8) 0.5143(6) 0.7374(6) 0.0211(12) Uani 1 1 d U A .
C6 C 0.4442(8) 0.8082(6) 0.9866(6) 0.0226(13) Uani 1 1 d U A .
H6A H 0.3602 0.7714 1.0734 0.027 Uiso 1 1 calc R . .
C7 C 0.4037(8) 0.8993(6) 0.8808(7) 0.0238(13) Uani 1 1 d U A .
C8 C 0.5551(8) 0.9420(6) 0.7865(6) 0.0232(13) Uani 1 1 d U A .
C9 C 0.6861(8) 0.8816(6) 0.8384(7) 0.0247(12) Uani 1 1 d U A .
C10 C 0.6192(8) 0.7967(6) 0.9604(6) 0.0231(12) Uani 1 1 d U A .
C11 C 0.8950(10) 0.8228(7) 0.4748(7) 0.035(2) Uani 1 1 d U . .
H11A H 0.9960 0.7975 0.3986 0.053 Uiso 1 1 calc R A .
H11B H 0.9195 0.8840 0.5191 0.053 Uiso 1 1 calc R . .
H11C H 0.8022 0.8678 0.4420 0.053 Uiso 1 1 calc R . .
C12 C 0.6950(9) 0.6205(7) 0.4474(6) 0.0291(17) Uani 1 1 d U . .
H12A H 0.7865 0.5814 0.3728 0.044 Uiso 1 1 calc R A .
H12B H 0.6591 0.7154 0.4163 0.044 Uiso 1 1 calc R . .
H12C H 0.5991 0.5717 0.4784 0.044 Uiso 1 1 calc R . .
C13 C 0.6870(8) 0.3705(6) 0.6686(6) 0.0232(15) Uani 1 1 d U . .
H13A H 0.7753 0.3117 0.6093 0.035 Uiso 1 1 calc R A .
H13B H 0.5889 0.3965 0.6392 0.035 Uiso 1 1 calc R . .
H13C H 0.6531 0.3225 0.7616 0.035 Uiso 1 1 calc R . .
C14 C 0.9008(8) 0.4122(7) 0.8457(7) 0.0266(17) Uani 1 1 d U . .
H14A H 1.0043 0.3523 0.8033 0.040 Uiso 1 1 calc R A .
H14B H 0.8098 0.3592 0.8985 0.040 Uiso 1 1 calc R . .
H14C H 0.9212 0.4592 0.9053 0.040 Uiso 1 1 calc R . .
C15 C 0.2314(8) 0.9534(7) 0.8774(8) 0.0336(18) Uani 1 1 d U . .
H15A H 0.1871 1.0347 0.9197 0.050 Uiso 1 1 calc R A .
H15B H 0.1574 0.8857 0.9269 0.050 Uiso 1 1 calc R . .
H15C H 0.2357 0.9756 0.7836 0.050 Uiso 1 1 calc R . .
C16 C 0.5670(9) 1.0487(6) 0.6663(7) 0.0308(18) Uani 1 1 d U . .
H16A H 0.5458 1.1371 0.6931 0.046 Uiso 1 1 calc R A .
H16B H 0.4826 1.0447 0.6283 0.046 Uiso 1 1 calc R . .
H16C H 0.6804 1.0345 0.5984 0.046 Uiso 1 1 calc R . .
C17 C 0.8597(8) 0.9220(7) 0.7888(7) 0.0343(18) Uani 1 1 d U . .
H17A H 0.8522 1.0022 0.8255 0.051 Uiso 1 1 calc R A .
H17B H 0.9015 0.9419 0.6899 0.051 Uiso 1 1 calc R . .
H17C H 0.9375 0.8481 0.8188 0.051 Uiso 1 1 calc R . .
C18 C 0.7140(9) 0.7122(7) 1.0501(7) 0.0332(17) Uani 1 1 d U . .
H18A H 0.7135 0.7657 1.1137 0.050 Uiso 1 1 calc R A .
H18B H 0.8309 0.6823 0.9946 0.050 Uiso 1 1 calc R . .
H18C H 0.6590 0.6335 1.1002 0.050 Uiso 1 1 calc R . .

loop_
_atom_site_aniso_label
_atom_site_aniso_U_11
_atom_site_aniso_U_22
_atom_site_aniso_U_33
_atom_site_aniso_U_23
_atom_site_aniso_U_13
_atom_site_aniso_U_12
Hf1 0.01609(11) 0.01608(10) 0.01640(11) -0.00283(8) -0.00476(9) -0.00338(9)
I1 0.0186(4) 0.0380(5) 0.0330(5) -0.0166(4) -0.0119(4) 0.0006(4)
N1 0.020(2) 0.0186(19) 0.022(2) -0.0093(17) -0.0019(19) -0.0011(19)
C1 0.014(2) 0.035(3) 0.021(2) -0.007(2) -0.0054(18) -0.0006(19)
C2 0.016(2) 0.025(2) 0.020(2) -0.0024(18) -0.0025(18) -0.003(2)
C3 0.016(2) 0.026(2) 0.020(2) -0.0053(17) -0.0061(18) 0.005(2)
C4 0.024(3) 0.022(2) 0.013(2) -0.0068(16) -0.0032(19) 0.0006(19)
C5 0.014(2) 0.027(2) 0.019(2) -0.0059(19) -0.0052(18) 0.0021(18)
C6 0.026(2) 0.019(2) 0.022(2) -0.0081(17) -0.0028(19) -0.006(2)
C7 0.025(2) 0.017(2) 0.029(3) -0.0075(19) -0.008(2) -0.0018(19)
C8 0.029(2) 0.0164(19) 0.025(3) -0.0027(18) -0.008(2) -0.0091(19)
C9 0.023(2) 0.024(2) 0.029(3) -0.0054(17) -0.008(2) -0.0104(19)
C10 0.029(2) 0.018(2) 0.025(2) -0.0085(16) -0.0094(19) -0.004(2)
C11 0.041(4) 0.028(3) 0.029(4) -0.001(3) -0.003(3) -0.009(3)
C12 0.035(3) 0.032(3) 0.018(3) -0.006(2) -0.009(2) 0.000(3)
C13 0.021(3) 0.026(3) 0.023(3) -0.007(2) -0.008(3) -0.002(2)
C14 0.020(3) 0.033(3) 0.025(3) -0.006(2) -0.009(2) 0.003(3)
C15 0.021(3) 0.027(3) 0.055(4) -0.016(3) -0.013(3) 0.001(2)
C16 0.047(4) 0.014(3) 0.031(3) -0.005(2) -0.015(3) -0.002(3)
C17 0.025(3) 0.045(3) 0.036(4) -0.011(3) -0.002(3) -0.022(3)
C18 0.042(3) 0.032(3) 0.031(3) -0.003(3) -0.020(3) -0.006(3)

loop_
_atom_type_symbol
_atom_type_description
_atom_type_scat_dispersion_real
_atom_type_scat_dispersion_imag
_atom_type_scat_source
C C 0.0033 0.0016 'International Tables Vol C Tables 4.2.6.8 and 6.1.1.4'
H H 0.0000 0.0000 'International Tables Vol C Tables 4.2.6.8 and 6.1.1.4'
N N 0.0061 0.0033 'International Tables Vol C Tables 4.2.6.8 and 6.1.1.4'
I I -0.4742 1.8119 'International Tables Vol C Tables 4.2.6.8 and 6.1.1.4'
Hf Hf -0.5830 6.1852 'International Tables Vol C Tables 4.2.6.8 and 6.1.1.4'

loop_
_geom_angle_atom_site_label_1
_geom_angle_atom_site_label_2
_geom_angle_atom_site_label_3
_geom_angle
_geom_angle_site_symmetry_1
N1 Hf1 C19 95.9(4) .
N1 Hf1 C10 83.5(2) .
C19 Hf1 C10 131.0(4) .
N1 Hf1 C1 109.0(2) .
C19 Hf1 C1 132.6(4) .
C10 Hf1 C1 92.3(2) .
N1 Hf1 C6 74.9(2) .
C19 Hf1 C6 99.0(4) .
C10 Hf1 C6 33.5(2) .
C1 Hf1 C6 125.7(2) .
N1 Hf1 C5 80.28(19) .
C19 Hf1 C5 123.1(4) .
C10 Hf1 C5 105.2(2) .
C1 Hf1 C5 33.0(2) .
C6 Hf1 C5 133.0(2) .
N1 Hf1 C2 134.32(19) .
C19 Hf1 C2 101.4(4) .
C10 Hf1 C2 113.8(2) .
C1 Hf1 C2 33.8(2) .
C6 Hf1 C2 141.3(2) .
C5 Hf1 C2 54.9(2) .
N1 Hf1 C9 116.2(2) .
C19 Hf1 C9 125.1(4) .
C10 Hf1 C9 32.9(2) .
C1 Hf1 C9 79.1(2) .
C6 Hf1 C9 54.3(2) .
C5 Hf1 C9 106.2(2) .
C2 Hf1 C9 87.2(2) .
N1 Hf1 C4 84.51(19) .
C19 Hf1 C4 90.0(4) .
C10 Hf1 C4 138.2(2) .
C1 Hf1 C4 54.7(2) .
C6 Hf1 C4 158.26(19) .
C5 Hf1 C4 33.2(2) .
C2 Hf1 C4 53.9(2) .
C9 Hf1 C4 133.7(2) .
N1 Hf1 C8 129.0(2) .
C19 Hf1 C8 92.7(4) .
C10 Hf1 C8 54.6(2) .
C1 Hf1 C8 101.0(2) .
C6 Hf1 C8 54.09(19) .
C5 Hf1 C8 133.3(2) .
C2 Hf1 C8 92.2(2) .
C9 Hf1 C8 32.5(2) .
C4 Hf1 C8 145.76(19) .
N1 Hf1 C7 101.72(19) .
C19 Hf1 C7 78.1(5) .
C10 Hf1 C7 54.6(2) .
C1 Hf1 C7 131.5(2) .
C6 Hf1 C7 32.6(2) .
C5 Hf1 C7 158.7(2) .
C2 Hf1 C7 123.0(2) .
C9 Hf1 C7 53.6(2) .
C4 Hf1 C7 167.0(2) .
C8 Hf1 C7 32.22(19) .
N1 Hf1 C3 115.3(2) .
C19 Hf1 C3 79.1(4) .
C10 Hf1 C3 144.6(2) .
C1 Hf1 C3 54.1(2) .
C6 Hf1 C3 169.61(19) .
C5 Hf1 C3 53.8(2) .
C2 Hf1 C3 31.8(2) .
C9 Hf1 C3 118.6(2) .
C4 Hf1 C3 31.98(19) .
C8 Hf1 C3 115.6(2) .
C7 Hf1 C3 138.0(2) .
N1 N1 Hf1 172.8(7) 2_667
C5 C1 C2 107.9(6) .
C5 C1 Hf1 74.6(4) .
C2 C1 Hf1 75.7(3) .
C3 C2 C1 107.1(6) .
C3 C2 C11 125.7(7) .
C1 C2 C11 126.3(7) .
C3 C2 Hf1 76.2(3) .
C1 C2 Hf1 70.5(3) .
C11 C2 Hf1 126.6(4) .
C2 C3 C4 109.6(6) .
C2 C3 C12 125.6(6) .
C4 C3 C12 124.2(6) .
C2 C3 Hf1 72.0(4) .
C4 C3 Hf1 72.6(3) .
C12 C3 Hf1 128.9(4) .
C5 C4 C3 107.3(6) .
C5 C4 C13 128.4(5) .
C3 C4 C13 123.5(6) .
C5 C4 Hf1 71.2(3) .
C3 C4 Hf1 75.4(4) .
C13 C4 Hf1 126.6(4) .
C1 C5 C4 108.0(6) .
C1 C5 C14 124.8(7) .
C4 C5 C14 126.9(6) .
C1 C5 Hf1 72.4(3) .
C4 C5 Hf1 75.6(3) .
C14 C5 Hf1 122.5(4) .
C10 C6 C7 108.7(5) .
C10 C6 Hf1 72.5(4) .
C7 C6 Hf1 77.0(4) .
C6 C7 C8 107.6(6) .
C6 C7 C15 126.0(6) .
C8 C7 C15 125.9(6) .
C6 C7 Hf1 70.4(3) .
C8 C7 Hf1 73.6(3) .
C15 C7 Hf1 127.2(5) .
C9 C8 C7 107.7(5) .
C9 C8 C16 126.3(6) .
C7 C8 C16 125.3(6) .
C9 C8 Hf1 72.6(4) .
C7 C8 Hf1 74.2(3) .
C16 C8 Hf1 126.5(5) .
C10 C9 C8 108.7(6) .
C10 C9 C17 124.2(7) .
C8 C9 C17 126.0(6) .
C10 C9 Hf1 71.0(4) .
C8 C9 Hf1 75.0(4) .
C17 C9 Hf1 129.6(5) .
C6 C10 C9 107.3(6) .
C6 C10 C18 125.9(6) .
C9 C10 C18 126.8(6) .
C6 C10 Hf1 74.0(4) .
C9 C10 Hf1 76.1(4) .
C18 C10 Hf1 117.3(4) .

loop_
_geom_bond_atom_site_label_1
_geom_bond_atom_site_label_2
_geom_bond_distance
_geom_bond_site_symmetry_2
Hf1 N1 2.051(5) .
Hf1 C19 2.325(19) .
Hf1 C10 2.446(7) .
Hf1 C1 2.449(6) .
Hf1 C6 2.465(6) .
Hf1 C5 2.477(6) .
Hf1 C2 2.516(6) .
Hf1 C9 2.511(7) .
Hf1 C4 2.535(6) .
Hf1 C8 2.542(6) .
Hf1 C7 2.550(6) .
Hf1 C3 2.570(6) .
N1 N1 1.181(9) 2_667
C1 C5 1.400(9) .
C1 C2 1.444(10) .
C2 C3 1.394(10) .
C2 C11 1.490(9) .
C3 C4 1.406(8) .
C3 C12 1.499(10) .
C4 C5 1.431(10) .
C4 C13 1.521(9) .
C5 C14 1.516(9) .
C6 C10 1.414(9) .
C6 C7 1.410(9) .
C7 C8 1.413(9) .
C7 C15 1.480(10) .
C8 C9 1.413(10) .
C8 C16 1.488(9) .
C9 C10 1.404(9) .
C9 C17 1.515(9) .
C10 C18 1.508(10) .
